data_7032061
loop_
_publ_author_name
'Liu, Shan-Shan'
'Gao, Song'
'Ziller, Joseph W.'
'Evans, William J.'

_publ_section_title
;
 Structural complexity in the rare earth metallocene hydride complexes,
 [(C5Me5)2LnH]2.
;
_journal_issue 41
_journal_name_full 'Dalton transactions (Cambridge, England : 2003)'
_journal_page_first 15526
_journal_page_last 15531
_journal_paper_doi 10.1039/c4dt02194k
_journal_volume 43
_journal_year 2014
_chemical_formula_sum 'C20 H30 Gd'
_chemical_formula_weight 427.69
_chemical_name_systematic
; 
 ? 
;
_space_group_crystal_system monoclinic
_space_group_IT_number 15
_space_group_name_Hall '-C 2yc'
_space_group_name_H-M_alt 'C 1 2/c 1'
_symmetry_space_group_name_Hall '-C 2yc'
_symmetry_space_group_name_H-M 'C 1 2/c 1'
_atom_sites_solution_hydrogens geom
_atom_sites_solution_primary direct
_atom_sites_solution_secondary difmap
_audit_creation_method SHELXL-2013
_cell_angle_alpha 90
_cell_angle_beta 104.3396(8)
_cell_angle_gamma 90
_cell_formula_units_Z 8
_cell_length_a 16.2167(13)
_cell_length_b 14.1780(11)
_cell_length_c 16.7183(13)
_cell_measurement_reflns_used 9980
_cell_measurement_temperature 143(2)
_cell_measurement_theta_max 28.20
_cell_measurement_theta_min 2.48
_cell_volume 3724.1(5)
_computing_cell_refinement 'Bruker SAINT 7.68a, 2009'
_computing_data_collection 'Bruker APEX2 2011.4-1, 2011'
_computing_data_reduction 'Bruker SAINT 7.68a, 2009'
_computing_molecular_graphics 'Bruker SHELXTL'
_computing_publication_material 'Bruker SHELXTL'
_computing_structure_refinement 'SHELXL-2013 (Sheldrick, 2013)'
_computing_structure_solution 'Bruker SHELXS 2013/1'
_diffrn_ambient_temperature 143(2)
_diffrn_measured_fraction_theta_full 1.000
_diffrn_measured_fraction_theta_max 0.943
_diffrn_measurement_device_type 'Bruker SMART APEX II CCD'
_diffrn_measurement_method '\f and \w scans'
_diffrn_radiation_type MoK\a
_diffrn_radiation_wavelength 0.71073
_diffrn_reflns_av_R_equivalents 0.0207
_diffrn_reflns_av_unetI/netI 0.0163
_diffrn_reflns_Laue_measured_fraction_full 1.000
_diffrn_reflns_Laue_measured_fraction_max 0.943
_diffrn_reflns_limit_h_max 21
_diffrn_reflns_limit_h_min -21
_diffrn_reflns_limit_k_max 18
_diffrn_reflns_limit_k_min -18
_diffrn_reflns_limit_l_max 21
_diffrn_reflns_limit_l_min -21
_diffrn_reflns_number 21067
_diffrn_reflns_point_group_measured_fraction_full 1.000
_diffrn_reflns_point_group_measured_fraction_max 0.943
_diffrn_reflns_theta_full 25.242
_diffrn_reflns_theta_max 28.427
_diffrn_reflns_theta_min 1.935
_diffrn_source 'fine-focus sealed tube'
_exptl_absorpt_coefficient_mu 3.555
_exptl_absorpt_correction_T_max 0.7457
_exptl_absorpt_correction_T_min 0.5971
_exptl_absorpt_correction_type multi-scan
_exptl_absorpt_process_details 'Bruker SADABS'
_exptl_crystal_colour yellow
_exptl_crystal_density_diffrn 1.529
_exptl_crystal_density_meas ?
_exptl_crystal_density_method not_measured
_exptl_crystal_description irregular
_exptl_crystal_F_000 1720
_exptl_crystal_size_max 0.363
_exptl_crystal_size_mid 0.226
_exptl_crystal_size_min 0.144
_refine_diff_density_max 1.722
_refine_diff_density_min -0.806
_refine_diff_density_rms 0.102
_refine_ls_extinction_method none
_refine_ls_goodness_of_fit_ref 1.106
_refine_ls_hydrogen_treatment constr
_refine_ls_matrix_type full
_refine_ls_number_parameters 201
_refine_ls_number_reflns 4429
_refine_ls_number_restraints 0
_refine_ls_restrained_S_all 1.106
_refine_ls_R_factor_all 0.0300
_refine_ls_R_factor_gt 0.0269
_refine_ls_shift/su_max 0.008
_refine_ls_shift/su_mean 0.000
_refine_ls_structure_factor_coef Fsqd
_refine_ls_weighting_details 'w=1/[\s^2^(Fo^2^)+(0.0306P)^2^+14.5662P] where P=(Fo^2^+2Fc^2^)/3'
_refine_ls_weighting_scheme calc
_refine_ls_wR_factor_gt 0.0661
_refine_ls_wR_factor_ref 0.0677
_reflns_Friedel_coverage 0.000
_reflns_number_gt 4071
_reflns_number_total 4429
_reflns_threshold_expression 'I > 2\s(I)'
_cod_data_source_file c4dt02194k2.cif
_cod_data_source_block ssl9
_cod_depositor_comments
;Adding full bibliography for 7032061--7032064.cif.

The following automatic conversions were performed:

'_exptl_crystal_density_meas' value 'not_measured' was changed to '?'
- the value is perceived as not measured.

Automatic conversion script
Id: cif_fix_values 3008 2015-01-20 13:52:24Z robertas 

2018-03-06
Z value and formula fixed to values more according to usual
chemical conventions.                 miguel
;
_cod_original_formula_sum 'C40 H62 Gd2'
_cod_original_formula_weight 857.39
_cod_original_formula_units_Z 4
_cod_database_code 7032061
_shelx_space_group_comment
; 
The symmetry employed for this shelxl refinement is uniquely defined 
by the following loop, which should always be used as a source of 
symmetry information in preference to the above space-group names. 
They are only intended as comments. 
;
_shelx_estimated_absorpt_t_min 0.359
_shelx_estimated_absorpt_t_max 0.629
_shelxl_version_number 2013-3

loop_
_space_group_symop_operation_xyz
'x, y, z'
'-x, y, -z+1/2'
'x+1/2, y+1/2, z'
'-x+1/2, y+1/2, -z+1/2'
'-x, -y, -z'
'x, -y, z-1/2'
'-x+1/2, -y+1/2, -z'
'x+1/2, -y+1/2, z-1/2'

loop_
_atom_site_label
_atom_site_type_symbol
_atom_site_fract_x
_atom_site_fract_y
_atom_site_fract_z
_atom_site_U_iso_or_equiv
_atom_site_adp_type
_atom_site_occupancy
_atom_site_site_symmetry_order
_atom_site_calc_flag
_atom_site_refinement_flags_posn
_atom_site_refinement_flags_adp
_atom_site_refinement_flags_occupancy
Gd1 Gd 0.0000 0.40526(2) 0.2500 0.02767(7) Uani 1 2 d S T P
Gd2 Gd 0.0000 0.13486(2) 0.2500 0.02262(7) Uani 1 2 d S T P
C1 C 0.1608(2) 0.4666(2) 0.3160(2) 0.0293(7) Uani 1 1 d . . .
C2 C 0.1190(2) 0.5463(2) 0.2729(2) 0.0362(8) Uani 1 1 d . . .
C3 C 0.0986(2) 0.5245(3) 0.1868(2) 0.0400(8) Uani 1 1 d . . .
C4 C 0.1288(2) 0.4330(3) 0.1779(2) 0.0324(7) Uani 1 1 d . . .
C5 C 0.1678(2) 0.3978(2) 0.2571(2) 0.0277(6) Uani 1 1 d . . .
C6 C 0.1987(3) 0.4633(3) 0.4073(2) 0.0462(10) Uani 1 1 d . . .
H6A H 0.2376 0.5167 0.4237 0.069 Uiso 1 1 calc R U .
H6B H 0.2302 0.4041 0.4217 0.069 Uiso 1 1 calc R U .
H6C H 0.1532 0.4668 0.4364 0.069 Uiso 1 1 calc R U .
C7 C 0.1166(3) 0.6419(3) 0.3103(4) 0.0659(16) Uani 1 1 d . . .
H7A H 0.1676 0.6773 0.3074 0.099 Uiso 1 1 calc R U .
H7B H 0.1147 0.6350 0.3682 0.099 Uiso 1 1 calc R U .
H7C H 0.0658 0.6758 0.2800 0.099 Uiso 1 1 calc R U .
C8 C 0.0619(3) 0.5898(4) 0.1159(4) 0.0705(17) Uani 1 1 d . . .
H8A H 0.1020 0.5961 0.0810 0.106 Uiso 1 1 calc R U .
H8B H 0.0518 0.6519 0.1375 0.106 Uiso 1 1 calc R U .
H8C H 0.0080 0.5640 0.0832 0.106 Uiso 1 1 calc R U .
C9 C 0.1263(3) 0.3846(4) 0.0970(3) 0.0569(13) Uani 1 1 d . . .
H9A H 0.1589 0.4215 0.0660 0.085 Uiso 1 1 calc R U .
H9B H 0.0671 0.3793 0.0648 0.085 Uiso 1 1 calc R U .
H9C H 0.1512 0.3214 0.1078 0.085 Uiso 1 1 calc R U .
C10 C 0.2141(3) 0.3052(3) 0.2760(3) 0.0435(9) Uani 1 1 d . . .
H10A H 0.2702 0.3103 0.2642 0.065 Uiso 1 1 calc R U .
H10B H 0.1812 0.2555 0.2416 0.065 Uiso 1 1 calc R U .
H10C H 0.2210 0.2896 0.3344 0.065 Uiso 1 1 calc R U .
C11 C 0.1243(2) 0.0753(2) 0.37798(18) 0.0262(6) Uani 1 1 d . . .
C12 C 0.0732(2) -0.0061(2) 0.35459(18) 0.0271(6) Uani 1 1 d . . .
C13 C -0.0060(2) 0.0101(2) 0.37320(18) 0.0277(6) Uani 1 1 d . . .
C14 C -0.0035(2) 0.1009(2) 0.40863(18) 0.0268(6) Uani 1 1 d . . .
C15 C 0.0775(2) 0.1410(2) 0.41293(18) 0.0259(6) Uani 1 1 d . . .
C16 C 0.2160(2) 0.0826(3) 0.3747(2) 0.0366(8) Uani 1 1 d . . .
H16A H 0.2493 0.0336 0.4096 0.055 Uiso 1 1 calc R U .
H16B H 0.2382 0.1449 0.3948 0.055 Uiso 1 1 calc R U .
H16C H 0.2201 0.0743 0.3176 0.055 Uiso 1 1 calc R U .
C17 C 0.1069(3) -0.0994(2) 0.3336(2) 0.0387(8) Uani 1 1 d . . .
H17A H 0.1339 -0.1329 0.3847 0.058 Uiso 1 1 calc R U .
H17B H 0.1489 -0.0887 0.3013 0.058 Uiso 1 1 calc R U .
H17C H 0.0599 -0.1374 0.3013 0.058 Uiso 1 1 calc R U .
C18 C -0.0767(2) -0.0595(3) 0.3701(2) 0.0383(8) Uani 1 1 d . . .
H18A H -0.0841 -0.0694 0.4259 0.057 Uiso 1 1 calc R U .
H18B H -0.0625 -0.1195 0.3478 0.057 Uiso 1 1 calc R U .
H18C H -0.1297 -0.0348 0.3346 0.057 Uiso 1 1 calc R U .
C19 C -0.0727(3) 0.1392(3) 0.4448(2) 0.0411(9) Uani 1 1 d . . .
H19A H -0.0839 0.0946 0.4856 0.062 Uiso 1 1 calc R U .
H19B H -0.1246 0.1482 0.4008 0.062 Uiso 1 1 calc R U .
H19C H -0.0546 0.1998 0.4716 0.062 Uiso 1 1 calc R U .
C20 C 0.1111(3) 0.2317(2) 0.4551(2) 0.0367(8) Uani 1 1 d . . .
H20A H 0.1266 0.2222 0.5150 0.055 Uiso 1 1 calc R U .
H20B H 0.0672 0.2806 0.4408 0.055 Uiso 1 1 calc R U .
H20C H 0.1615 0.2515 0.4369 0.055 Uiso 1 1 calc R U .

loop_
_atom_site_aniso_label
_atom_site_aniso_U_11
_atom_site_aniso_U_22
_atom_site_aniso_U_33
_atom_site_aniso_U_23
_atom_site_aniso_U_13
_atom_site_aniso_U_12
Gd1 0.02439(12) 0.03371(13) 0.02477(11) 0.000 0.00582(8) 0.000
Gd2 0.02490(11) 0.03065(12) 0.01242(10) 0.000 0.00486(7) 0.000
C1 0.0273(16) 0.0321(17) 0.0282(16) -0.0037(13) 0.0062(12) -0.0066(13)
C2 0.0340(18) 0.0262(16) 0.052(2) -0.0036(15) 0.0168(16) -0.0039(14)
C3 0.0314(18) 0.043(2) 0.044(2) 0.0172(17) 0.0054(15) -0.0042(15)
C4 0.0323(17) 0.0414(19) 0.0264(16) -0.0016(14) 0.0126(13) -0.0117(15)
C5 0.0275(16) 0.0280(16) 0.0302(16) -0.0010(13) 0.0121(13) -0.0040(12)
C6 0.045(2) 0.065(3) 0.0278(18) -0.0081(17) 0.0063(15) -0.0196(19)
C7 0.057(3) 0.030(2) 0.121(5) -0.020(2) 0.041(3) -0.0099(19)
C8 0.045(3) 0.088(4) 0.081(4) 0.055(3) 0.018(2) 0.010(2)
C9 0.070(3) 0.074(3) 0.032(2) -0.013(2) 0.024(2) -0.037(3)
C10 0.049(2) 0.0317(18) 0.058(2) 0.0067(17) 0.0289(19) 0.0042(17)
C11 0.0309(16) 0.0282(15) 0.0179(13) 0.0027(12) 0.0030(12) 0.0033(12)
C12 0.0374(17) 0.0267(15) 0.0164(13) 0.0017(11) 0.0051(12) 0.0024(13)
C13 0.0343(17) 0.0327(16) 0.0150(13) 0.0041(12) 0.0042(12) -0.0012(13)
C14 0.0337(17) 0.0322(16) 0.0150(13) 0.0039(11) 0.0070(12) 0.0062(13)
C15 0.0348(17) 0.0260(15) 0.0151(13) 0.0019(11) 0.0030(12) 0.0029(12)
C16 0.0317(18) 0.040(2) 0.0360(18) 0.0088(15) 0.0053(14) 0.0045(14)
C17 0.057(2) 0.0294(18) 0.0296(18) 0.0001(14) 0.0105(17) 0.0080(16)
C18 0.044(2) 0.046(2) 0.0248(16) 0.0053(15) 0.0088(15) -0.0116(17)
C19 0.050(2) 0.051(2) 0.0275(17) 0.0087(16) 0.0200(16) 0.0147(18)
C20 0.057(2) 0.0290(17) 0.0238(16) -0.0032(13) 0.0090(15) -0.0038(16)

loop_
_atom_type_symbol
_atom_type_description
_atom_type_scat_dispersion_real
_atom_type_scat_dispersion_imag
_atom_type_scat_source
C C 0.0033 0.0016 'International Tables Vol C Tables 4.2.6.8 and 6.1.1.4'
H H 0.0000 0.0000 'International Tables Vol C Tables 4.2.6.8 and 6.1.1.4'
Gd Gd -0.1653 3.9035 'International Tables Vol C Tables 4.2.6.8 and 6.1.1.4'

loop_
_geom_angle_atom_site_label_1
_geom_angle_atom_site_label_2
_geom_angle_atom_site_label_3
_geom_angle
_geom_angle_site_symmetry_1
_geom_angle_site_symmetry_3
C4 Gd1 C4 163.16(16) . 2
C4 Gd1 C5 30.36(10) . .
C4 Gd1 C5 150.97(10) 2 .
C4 Gd1 C5 150.97(10) . 2
C4 Gd1 C5 30.36(10) 2 2
C5 Gd1 C5 175.50(14) . 2
C4 Gd1 C1 50.15(10) . .
C4 Gd1 C1 123.15(10) 2 .
C5 Gd1 C1 30.25(10) . .
C5 Gd1 C1 152.75(10) 2 .
C4 Gd1 C1 123.15(10) . 2
C4 Gd1 C1 50.15(10) 2 2
C5 Gd1 C1 152.75(10) . 2
C5 Gd1 C1 30.25(10) 2 2
C1 Gd1 C1 142.55(15) . 2
C4 Gd1 C3 133.00(12) . 2
C4 Gd1 C3 30.19(12) 2 2
C5 Gd1 C3 133.85(11) . 2
C5 Gd1 C3 49.92(11) 2 2
C1 Gd1 C3 103.99(11) . 2
C1 Gd1 C3 50.09(10) 2 2
C4 Gd1 C3 30.19(12) . .
C4 Gd1 C3 133.00(12) 2 .
C5 Gd1 C3 49.92(11) . .
C5 Gd1 C3 133.85(11) 2 .
C1 Gd1 C3 50.10(10) . .
C1 Gd1 C3 103.99(11) 2 .
C3 Gd1 C3 102.98(18) 2 .
C4 Gd1 C2 49.95(11) . .
C4 Gd1 C2 115.44(11) 2 .
C5 Gd1 C2 49.77(10) . .
C5 Gd1 C2 134.68(10) 2 .
C1 Gd1 C2 30.18(11) . .
C1 Gd1 C2 113.31(11) 2 .
C3 Gd1 C2 87.34(11) 2 .
C3 Gd1 C2 30.36(12) . .
C4 Gd1 C2 115.44(11) . 2
C4 Gd1 C2 49.95(11) 2 2
C5 Gd1 C2 134.68(10) . 2
C5 Gd1 C2 49.77(10) 2 2
C1 Gd1 C2 113.31(11) . 2
C1 Gd1 C2 30.18(11) 2 2
C3 Gd1 C2 30.36(12) 2 2
C3 Gd1 C2 87.35(11) . 2
C2 Gd1 C2 86.21(15) . 2
C4 Gd1 Gd2 98.42(8) . .
C4 Gd1 Gd2 98.42(8) 2 .
C5 Gd1 Gd2 87.75(7) . .
C5 Gd1 Gd2 87.75(7) 2 .
C1 Gd1 Gd2 108.73(7) . .
C1 Gd1 Gd2 108.73(7) 2 .
C3 Gd1 Gd2 128.51(9) 2 .
C3 Gd1 Gd2 128.51(9) . .
C2 Gd1 Gd2 136.89(8) . .
C2 Gd1 Gd2 136.89(8) 2 .
C11 Gd2 C11 143.34(14) . 2
C11 Gd2 C15 30.46(9) . .
C11 Gd2 C15 151.90(10) 2 .
C11 Gd2 C15 151.90(10) . 2
C11 Gd2 C15 30.46(9) 2 2
C15 Gd2 C15 176.32(13) . 2
C11 Gd2 C14 121.99(10) . 2
C11 Gd2 C14 50.09(10) 2 2
C15 Gd2 C14 150.97(10) . 2
C15 Gd2 C14 30.35(10) 2 2
C11 Gd2 C14 50.09(10) . .
C11 Gd2 C14 121.99(10) 2 .
C15 Gd2 C14 30.35(10) . .
C15 Gd2 C14 150.96(10) 2 .
C14 Gd2 C14 159.52(14) 2 .
C11 Gd2 C12 30.37(10) . .
C11 Gd2 C12 113.68(10) 2 .
C15 Gd2 C12 50.03(9) . .
C15 Gd2 C12 133.59(9) 2 .
C14 Gd2 C12 112.69(10) 2 .
C14 Gd2 C12 49.72(9) . .
C11 Gd2 C12 113.68(10) . 2
C11 Gd2 C12 30.37(10) 2 2
C15 Gd2 C12 133.59(9) . 2
C15 Gd2 C12 50.03(9) 2 2
C14 Gd2 C12 49.72(9) 2 2
C14 Gd2 C12 112.69(10) . 2
C12 Gd2 C12 85.69(13) . 2
C11 Gd2 C13 103.69(10) . 2
C11 Gd2 C13 49.96(10) 2 2
C15 Gd2 C13 133.24(10) . 2
C15 Gd2 C13 49.94(9) 2 2
C14 Gd2 C13 30.07(10) 2 2
C14 Gd2 C13 129.45(10) . 2
C12 Gd2 C13 85.28(9) . 2
C12 Gd2 C13 30.00(10) 2 2
C11 Gd2 C13 49.96(10) . .
C11 Gd2 C13 103.69(10) 2 .
C15 Gd2 C13 49.94(9) . .
C15 Gd2 C13 133.24(10) 2 .
C14 Gd2 C13 129.45(10) 2 .
C14 Gd2 C13 30.07(10) . .
C12 Gd2 C13 30.01(10) . .
C12 Gd2 C13 85.28(9) 2 .
C13 Gd2 C13 99.42(14) 2 .
C11 Gd2 Gd1 108.33(7) . .
C11 Gd2 Gd1 108.33(7) 2 .
C15 Gd2 Gd1 88.16(7) . .
C15 Gd2 Gd1 88.16(7) 2 .
C14 Gd2 Gd1 100.24(7) 2 .
C14 Gd2 Gd1 100.24(7) . .
C12 Gd2 Gd1 137.15(7) . .
C12 Gd2 Gd1 137.15(7) 2 .
C13 Gd2 Gd1 130.29(7) 2 .
C13 Gd2 Gd1 130.29(7) . .
C5 C1 C2 107.9(3) . .
C5 C1 C6 127.2(3) . .
C2 C1 C6 124.5(3) . .
C5 C1 Gd1 74.33(18) . .
C2 C1 Gd1 76.02(19) . .
C6 C1 Gd1 121.0(2) . .
C1 C2 C3 107.6(3) . .
C1 C2 C7 124.5(4) . .
C3 C2 C7 126.4(4) . .
C1 C2 Gd1 73.80(19) . .
C3 C2 Gd1 73.9(2) . .
C7 C2 Gd1 129.0(3) . .
C4 C3 C2 107.8(3) . .
C4 C3 C8 124.4(4) . .
C2 C3 C8 127.4(4) . .
C4 C3 Gd1 73.80(19) . .
C2 C3 Gd1 75.8(2) . .
C8 C3 Gd1 122.2(3) . .
C3 C4 C5 108.3(3) . .
C3 C4 C9 125.5(4) . .
C5 C4 C9 125.9(4) . .
C3 C4 Gd1 76.0(2) . .
C5 C4 Gd1 75.21(18) . .
C9 C4 Gd1 119.0(2) . .
C4 C5 C1 108.4(3) . .
C4 C5 C10 126.1(3) . .
C1 C5 C10 125.4(3) . .
C4 C5 Gd1 74.43(19) . .
C1 C5 Gd1 75.42(19) . .
C10 C5 Gd1 119.3(2) . .
C15 C11 C12 108.2(3) . .
C15 C11 C16 127.2(3) . .
C12 C11 C16 124.2(3) . .
C15 C11 Gd2 75.43(17) . .
C12 C11 Gd2 76.37(18) . .
C16 C11 Gd2 120.2(2) . .
C13 C12 C11 107.9(3) . .
C13 C12 C17 126.6(3) . .
C11 C12 C17 123.9(3) . .
C13 C12 Gd2 75.31(18) . .
C11 C12 Gd2 73.27(17) . .
C17 C12 Gd2 128.4(2) . .
C14 C13 C12 107.9(3) . .
C14 C13 C18 123.7(3) . .
C12 C13 C18 127.7(3) . .
C14 C13 Gd2 74.00(18) . .
C12 C13 Gd2 74.69(17) . .
C18 C13 Gd2 124.6(2) . .
C13 C14 C15 108.4(3) . .
C13 C14 C19 123.5(3) . .
C15 C14 C19 127.6(3) . .
C13 C14 Gd2 75.93(17) . .
C15 C14 Gd2 74.58(17) . .
C19 C14 Gd2 121.9(2) . .
C11 C15 C14 107.5(3) . .
C11 C15 C20 126.0(3) . .
C14 C15 C20 126.2(3) . .
C11 C15 Gd2 74.11(17) . .
C14 C15 Gd2 75.06(17) . .
C20 C15 Gd2 121.6(2) . .

loop_
_geom_bond_atom_site_label_1
_geom_bond_atom_site_label_2
_geom_bond_distance
Cnt1 Gd1 2.427
Cnt2 Gd2 2.431
Gd1 C4 2.687(3)
Gd1 C5 2.696(3)
Gd1 C1 2.710(3)
Gd1 C3 2.715(4)
Gd1 C2 2.739(3)
Gd1 Gd2 3.8336(4)
Gd2 C11 2.687(3)
Gd2 C15 2.704(3)
Gd2 C14 2.710(3)
Gd2 C12 2.727(3)
Gd2 C13 2.735(3)
C1 C5 1.411(5)
C1 C2 1.419(5)
C1 C6 1.499(5)
C2 C3 1.428(6)
C2 C7 1.498(5)
C3 C4 1.407(6)
C3 C8 1.506(5)
C4 C5 1.410(5)
C4 C9 1.508(5)
C5 C10 1.507(5)
C11 C15 1.416(4)
C11 C12 1.418(5)
C11 C16 1.505(5)
C12 C13 1.414(5)
C12 C17 1.505(5)
C13 C14 1.413(5)
C13 C18 1.504(5)
C14 C15 1.417(5)
C14 C19 1.501(5)
C15 C20 1.503(4)
